data_7018027
loop_
_publ_author_name
'Gupta, Arvind K.'
'Chipem, Francis A. S.'
'Boomishankar, Ramamoorthy'

_publ_section_title
;
 A 2-pyridyl (py) attached phosphine imine [P(Npy)(NHpy)(3)] and an imido
 phosphinate ion [P(Npy)(2)(NHpy)(2)](-) in its Ag(i) complex.
;
_journal_issue 6
_journal_name_full 'Dalton transactions (Cambridge, England : 2003)'
_journal_page_first 1848
_journal_page_last 1853
_journal_paper_doi 10.1039/c1dt12004b
_journal_volume 41
_journal_year 2012
_chemical_formula_sum 'C20 H19 N8 P'
_chemical_formula_weight 402.40
_chemical_name_systematic
;
?
;
_space_group_IT_number 14
_symmetry_cell_setting monoclinic
_symmetry_space_group_name_Hall '-P 2ybc'
_symmetry_space_group_name_H-M 'P 1 21/c 1'
_atom_sites_solution_hydrogens geom
_atom_sites_solution_primary direct
_atom_sites_solution_secondary difmap
_audit_creation_method SHELXL-97
_cell_angle_alpha 90.00
_cell_angle_beta 105.198(4)
_cell_angle_gamma 90.00
_cell_formula_units_Z 4
_cell_length_a 9.5960(16)
_cell_length_b 19.395(3)
_cell_length_c 11.0279(17)
_cell_measurement_temperature 296(2)
_cell_volume 1980.7(5)
_computing_structure_refinement 'SHELXL-97 (Sheldrick, 2008)'
_computing_structure_solution 'SHELXS-97 (Sheldrick, 2008)'
_diffrn_ambient_temperature 296(2)
_diffrn_measured_fraction_theta_full 0.951
_diffrn_measured_fraction_theta_max 0.951
_diffrn_measurement_device_type 'Bruker Smart Apex'
_diffrn_measurement_method 'Omega and phi scans'
_diffrn_radiation_monochromator graphite
_diffrn_radiation_source 'fine-focus sealed tube'
_diffrn_radiation_type MoK\a
_diffrn_radiation_wavelength 0.71073
_diffrn_reflns_av_R_equivalents 0.0810
_diffrn_reflns_av_sigmaI/netI 0.0730
_diffrn_reflns_limit_h_max 12
_diffrn_reflns_limit_h_min -12
_diffrn_reflns_limit_k_max 25
_diffrn_reflns_limit_k_min -25
_diffrn_reflns_limit_l_max 14
_diffrn_reflns_limit_l_min -14
_diffrn_reflns_number 24992
_diffrn_reflns_theta_full 28.40
_diffrn_reflns_theta_max 28.40
_diffrn_reflns_theta_min 2.10
_exptl_absorpt_coefficient_mu 0.163
_exptl_absorpt_correction_type none
_exptl_crystal_colour colorless
_exptl_crystal_density_diffrn 1.349
_exptl_crystal_density_method 'not measured'
_exptl_crystal_description prism
_exptl_crystal_F_000 840
_exptl_crystal_size_max 0.3
_exptl_crystal_size_mid 0.2
_exptl_crystal_size_min 0.2
_refine_diff_density_max 0.248
_refine_diff_density_min -0.306
_refine_diff_density_rms 0.044
_refine_ls_extinction_method none
_refine_ls_goodness_of_fit_ref 0.911
_refine_ls_hydrogen_treatment constr
_refine_ls_matrix_type full
_refine_ls_number_parameters 262
_refine_ls_number_reflns 4720
_refine_ls_number_restraints 0
_refine_ls_restrained_S_all 0.911
_refine_ls_R_factor_all 0.0749
_refine_ls_R_factor_gt 0.0416
_refine_ls_shift/su_max 0.002
_refine_ls_shift/su_mean 0.000
_refine_ls_structure_factor_coef Fsqd
_refine_ls_weighting_details 'calc w=1/[\s^2^(Fo^2^)+(0.0509P)^2^+0.0000P] where P=(Fo^2^+2Fc^2^)/3'
_refine_ls_weighting_scheme calc
_refine_ls_wR_factor_gt 0.1002
_refine_ls_wR_factor_ref 0.1080
_reflns_number_gt 2799
_reflns_number_total 4720
_reflns_threshold_expression >2sigma(I)
_cod_data_source_file c1dt12004b.txt
_cod_data_source_block Compound3
_cod_depositor_comments
;
The following automatic conversions were performed:

'_symmetry_cell_setting' value 'Monoclinic' changed to 'monoclinic'
according to /home/saulius/struct/CIF-dictionaries/cif_core.dic
dictionary named 'cif_core.dic' version 2.4.1 from 2010-06-29.

Automatic conversion script
Id: cif_fix_values 1715 2011-07-08 13:25:40Z adriana 
;
_cod_original_cell_volume 1980.7(6)
_cod_original_sg_symbol_H-M P2(1)/c
_cod_database_code 7018027

loop_
_symmetry_equiv_pos_as_xyz
'x, y, z'
'-x, y+1/2, -z+1/2'
'-x, -y, -z'
'x, -y-1/2, z-1/2'

loop_
_atom_site_label
_atom_site_type_symbol
_atom_site_fract_x
_atom_site_fract_y
_atom_site_fract_z
_atom_site_U_iso_or_equiv
_atom_site_adp_type
_atom_site_occupancy
_atom_site_symmetry_multiplicity
_atom_site_calc_flag
_atom_site_refinement_flags
P1 P 0.73134(4) 0.77375(2) 0.21996(4) 0.02986(14) Uani 1 1 d .
N1 N 0.57148(13) 0.79903(7) 0.14004(13) 0.0342(4) Uani 1 1 d .
H1 H 0.5516 0.7936 0.0599 0.041 Uiso 1 1 calc R
N2 N 0.81477(13) 0.83637(7) 0.30883(12) 0.0323(3) Uani 1 1 d .
H2 H 0.8391 0.8296 0.3887 0.039 Uiso 1 1 calc R
N3 N 0.71507(14) 0.71957(7) 0.33036(13) 0.0350(4) Uani 1 1 d .
H3 H 0.7557 0.7303 0.4072 0.042 Uiso 1 1 calc R
N4 N 0.79920(13) 0.74418(7) 0.11539(12) 0.0312(3) Uani 1 1 d .
N12 N 0.34378(15) 0.84508(8) 0.09811(15) 0.0482(4) Uani 1 1 d .
N22 N 0.91012(18) 0.94559(8) 0.35590(15) 0.0558(5) Uani 1 1 d .
N32 N 0.56627(15) 0.64070(7) 0.38985(13) 0.0379(4) Uani 1 1 d .
N42 N 0.98594(15) 0.70281(8) 0.04226(13) 0.0403(4) Uani 1 1 d .
C11 C 0.46305(17) 0.82853(9) 0.18673(17) 0.0341(4) Uani 1 1 d .
C13 C 0.2357(2) 0.87252(11) 0.1366(2) 0.0592(6) Uani 1 1 d .
H13 H 0.1519 0.8840 0.0756 0.071 Uiso 1 1 calc R
C14 C 0.2390(2) 0.88497(11) 0.2586(2) 0.0620(6) Uani 1 1 d .
H14 H 0.1602 0.9043 0.2805 0.074 Uiso 1 1 calc R
C15 C 0.3621(2) 0.86808(10) 0.3478(2) 0.0545(6) Uani 1 1 d .
H15 H 0.3687 0.8761 0.4323 0.065 Uiso 1 1 calc R
C16 C 0.47667(19) 0.83911(9) 0.31284(18) 0.0437(5) Uani 1 1 d .
H16 H 0.5609 0.8270 0.3727 0.052 Uiso 1 1 calc R
C21 C 0.84986(16) 0.90027(9) 0.26512(16) 0.0335(4) Uani 1 1 d .
C23 C 0.9468(3) 1.00721(11) 0.3164(3) 0.0722(7) Uani 1 1 d .
H23 H 0.9889 1.0397 0.3770 0.087 Uiso 1 1 calc R
C24 C 0.9264(3) 1.02465(12) 0.1946(3) 0.0768(8) Uani 1 1 d .
H24 H 0.9545 1.0676 0.1721 0.092 Uiso 1 1 calc R
C25 C 0.8633(2) 0.97756(12) 0.1054(2) 0.0656(6) Uani 1 1 d .
H25 H 0.8462 0.9886 0.0207 0.079 Uiso 1 1 calc R
C26 C 0.82515(19) 0.91421(10) 0.14030(17) 0.0440(5) Uani 1 1 d .
H26 H 0.7833 0.8814 0.0802 0.053 Uiso 1 1 calc R
C31 C 0.63887(17) 0.65684(9) 0.30695(16) 0.0340(4) Uani 1 1 d .
C33 C 0.4960(2) 0.58047(10) 0.37507(19) 0.0506(5) Uani 1 1 d .
H33 H 0.4465 0.5684 0.4340 0.061 Uiso 1 1 calc R
C34 C 0.4923(2) 0.53580(11) 0.2793(2) 0.0595(6) Uani 1 1 d .
H34 H 0.4410 0.4947 0.2720 0.071 Uiso 1 1 calc R
C35 C 0.5671(3) 0.55368(10) 0.1937(2) 0.0656(6) Uani 1 1 d .
H35 H 0.5671 0.5244 0.1270 0.079 Uiso 1 1 calc R
C36 C 0.6418(2) 0.61471(10) 0.20618(19) 0.0539(5) Uani 1 1 d .
H36 H 0.6929 0.6274 0.1488 0.065 Uiso 1 1 calc R
C41 C 0.94204(16) 0.72263(8) 0.14270(15) 0.0286(4) Uani 1 1 d .
C43 C 1.12346(19) 0.68463(10) 0.05850(18) 0.0498(5) Uani 1 1 d .
H43 H 1.1526 0.6719 -0.0124 0.060 Uiso 1 1 calc R
C44 C 1.22437(19) 0.68334(10) 0.17113(19) 0.0454(5) Uani 1 1 d .
H44 H 1.3197 0.6712 0.1773 0.054 Uiso 1 1 calc R
C45 C 1.17939(19) 0.70072(9) 0.27483(18) 0.0448(5) Uani 1 1 d .
H45 H 1.2442 0.6995 0.3540 0.054 Uiso 1 1 calc R
C46 C 1.03869(18) 0.71992(9) 0.26239(16) 0.0388(5) Uani 1 1 d .
H46 H 1.0076 0.7311 0.3331 0.047 Uiso 1 1 calc R

loop_
_atom_site_aniso_label
_atom_site_aniso_U_11
_atom_site_aniso_U_22
_atom_site_aniso_U_33
_atom_site_aniso_U_23
_atom_site_aniso_U_13
_atom_site_aniso_U_12
P1 0.0260(2) 0.0399(3) 0.0221(3) -0.00030(19) 0.00340(17) 0.00038(19)
N1 0.0267(8) 0.0536(9) 0.0209(8) -0.0034(6) 0.0035(6) 0.0048(6)
N2 0.0346(8) 0.0437(9) 0.0166(8) -0.0022(6) 0.0029(6) -0.0024(6)
N3 0.0398(8) 0.0412(8) 0.0202(8) -0.0003(6) 0.0012(6) -0.0053(7)
N4 0.0273(7) 0.0459(9) 0.0200(8) 0.0001(6) 0.0053(6) 0.0047(6)
N12 0.0331(9) 0.0636(11) 0.0475(11) 0.0120(8) 0.0097(7) 0.0103(8)
N22 0.0661(11) 0.0448(10) 0.0538(12) -0.0140(8) 0.0106(9) -0.0054(8)
N32 0.0367(8) 0.0453(9) 0.0293(9) 0.0015(7) 0.0045(7) -0.0065(7)
N42 0.0318(8) 0.0633(10) 0.0246(9) -0.0021(7) 0.0051(6) 0.0126(7)
C11 0.0296(9) 0.0386(10) 0.0355(12) 0.0020(8) 0.0109(8) 0.0004(7)
C13 0.0361(12) 0.0740(15) 0.0690(18) 0.0225(12) 0.0166(10) 0.0169(10)
C14 0.0488(14) 0.0588(14) 0.089(2) 0.0089(13) 0.0364(13) 0.0146(11)
C15 0.0562(14) 0.0634(14) 0.0530(15) -0.0083(11) 0.0305(11) -0.0030(11)
C16 0.0364(10) 0.0591(13) 0.0373(13) -0.0031(9) 0.0125(8) 0.0023(9)
C21 0.0261(9) 0.0379(10) 0.0355(12) -0.0006(8) 0.0066(7) 0.0042(7)
C23 0.0902(18) 0.0443(14) 0.080(2) -0.0204(13) 0.0180(14) -0.0113(12)
C24 0.099(2) 0.0399(14) 0.094(2) 0.0101(14) 0.0314(16) -0.0020(13)
C25 0.0752(16) 0.0657(16) 0.0537(16) 0.0184(12) 0.0130(12) 0.0059(13)
C26 0.0515(12) 0.0467(12) 0.0307(12) 0.0049(9) 0.0054(8) -0.0033(9)
C31 0.0317(9) 0.0370(10) 0.0291(11) 0.0012(8) 0.0004(7) 0.0033(8)
C33 0.0503(12) 0.0514(13) 0.0479(14) 0.0008(10) 0.0093(9) -0.0132(10)
C34 0.0682(15) 0.0423(12) 0.0654(17) -0.0039(11) 0.0129(12) -0.0143(11)
C35 0.0935(18) 0.0453(13) 0.0600(17) -0.0182(11) 0.0235(13) -0.0101(12)
C36 0.0743(15) 0.0485(12) 0.0455(14) -0.0090(10) 0.0273(11) -0.0055(11)
C41 0.0267(9) 0.0341(9) 0.0232(10) 0.0004(7) 0.0033(7) 0.0000(7)
C43 0.0356(11) 0.0794(15) 0.0354(13) 0.0003(10) 0.0113(9) 0.0173(10)
C44 0.0289(10) 0.0605(13) 0.0433(13) 0.0036(10) 0.0033(8) 0.0094(9)
C45 0.0354(11) 0.0544(12) 0.0349(12) -0.0024(9) -0.0082(8) 0.0050(9)
C46 0.0363(10) 0.0520(11) 0.0245(11) -0.0033(8) 0.0017(7) 0.0070(8)

loop_
_atom_type_symbol
_atom_type_description
_atom_type_scat_dispersion_real
_atom_type_scat_dispersion_imag
_atom_type_scat_source
C C 0.0033 0.0016 'International Tables Vol C Tables 4.2.6.8 and 6.1.1.4'
H H 0.0000 0.0000 'International Tables Vol C Tables 4.2.6.8 and 6.1.1.4'
N N 0.0061 0.0033 'International Tables Vol C Tables 4.2.6.8 and 6.1.1.4'
P P 0.1023 0.0942 'International Tables Vol C Tables 4.2.6.8 and 6.1.1.4'

loop_
_geom_angle_atom_site_label_1
_geom_angle_atom_site_label_2
_geom_angle_atom_site_label_3
_geom_angle
N4 P1 N1 102.99(7)
N4 P1 N2 118.62(7)
N1 P1 N2 110.15(7)
N4 P1 N3 116.55(7)
N1 P1 N3 109.47(7)
N2 P1 N3 99.06(7)
C11 N1 P1 127.52(12)
C21 N2 P1 125.11(12)
C31 N3 P1 124.14(12)
C41 N4 P1 121.69(11)
C13 N12 C11 116.94(18)
C21 N22 C23 115.86(18)
C31 N32 C33 117.52(16)
C43 N42 C41 118.67(15)
N12 C11 C16 122.65(17)
N12 C11 N1 114.00(16)
C16 C11 N1 123.35(16)
N12 C13 C14 124.72(19)
C13 C14 C15 117.48(19)
C14 C15 C16 120.0(2)
C15 C16 C11 118.19(18)
N22 C21 C26 123.38(17)
N22 C21 N2 114.65(16)
C26 C21 N2 121.96(16)
C24 C23 N22 124.2(2)
C23 C24 C25 118.2(2)
C24 C25 C26 120.1(2)
C21 C26 C25 118.35(19)
N32 C31 C36 122.65(17)
N32 C31 N3 114.81(15)
C36 C31 N3 122.53(17)
N32 C33 C34 124.1(2)
C33 C34 C35 117.52(19)
C34 C35 C36 120.2(2)
C35 C36 C31 118.0(2)
N42 C41 N4 114.41(13)
N42 C41 C46 119.60(15)
N4 C41 C46 125.99(16)
N42 C43 C44 124.80(19)
C43 C44 C45 117.02(17)
C44 C45 C46 120.12(16)
C45 C46 C41 119.69(17)

loop_
_geom_bond_atom_site_label_1
_geom_bond_atom_site_label_2
_geom_bond_distance
P1 N4 1.5737(14)
P1 N1 1.6314(13)
P1 N2 1.6325(14)
P1 N3 1.6463(14)
N1 C11 1.399(2)
N2 C21 1.402(2)
N3 C31 1.408(2)
N4 C41 1.3884(19)
N12 C13 1.330(2)
N12 C11 1.335(2)
N22 C21 1.344(2)
N22 C23 1.350(3)
N32 C31 1.324(2)
N32 C33 1.337(2)
N42 C43 1.332(2)
N42 C41 1.341(2)
C11 C16 1.378(2)
C13 C14 1.360(3)
C14 C15 1.365(3)
C15 C16 1.376(2)
C21 C26 1.361(2)
C23 C24 1.348(3)
C24 C25 1.362(3)
C25 C26 1.366(3)
C31 C36 1.386(2)
C33 C34 1.360(3)
C34 C35 1.371(3)
C35 C36 1.372(3)
C41 C46 1.401(2)
C43 C44 1.360(2)
C44 C45 1.366(3)
C45 C46 1.372(2)

loop_
_geom_hbond_atom_site_label_D
_geom_hbond_atom_site_label_H
_geom_hbond_atom_site_label_A
_geom_hbond_distance_DH
_geom_hbond_distance_HA
_geom_hbond_distance_DA
_geom_hbond_angle_DHA
_geom_hbond_site_symmetry_A
N1 H1 N32 0.86 2.30 2.985(2) 136.4 4_575
N2 H2 N42 0.86 2.00 2.7722(19) 149.0 4_576
N3 H3 N4 0.86 2.28 3.1138(19) 164.0 4_576
N3 H3 N42 0.86 2.66 3.361(2) 140.0 4_576
